data_4319524
loop_
_publ_author_name
'Oliver Just'
'William S. Rees'

_publ_section_title
;
 Synthesis and Single-Crystal X-ray Diffraction Examination of a
 Structurally Homologous Series of Tetracoordinate Heteroleptic Anionic
 Lanthanide Complexes: Ln{N[Si(CH3)2CH2CH2Si(CH3)2]}3(\m-Cl)Li(L)3 [Ln =
 Sm, Eu, Gd, Tb, Dy, Ho, Er, Tm, Yb; (L)3= (THF)3, (Et2O)3, (THF)2(Et2O)]
;
_journal_name_full 'Inorganic Chemistry'
_journal_page_first 1751
_journal_page_last 1755
_journal_paper_doi 10.1021/ic9912023
_journal_volume 40
_journal_year 2001
_chemical_formula_sum 'C30 H78 Cl Er Li N3 O3 Si6'
_chemical_formula_weight 907.14
_chemical_name_systematic
; 
? 
;
_space_group_IT_number 14
_symmetry_cell_setting monoclinic
_symmetry_space_group_name_Hall '-P 2yn'
_symmetry_space_group_name_H-M 'P 1 21/n 1'
_atom_sites_solution_hydrogens geom
_atom_sites_solution_primary direct
_atom_sites_solution_secondary difmap
_audit_creation_method SHELXL-97
_cell_angle_alpha 90.00
_cell_angle_beta 98.24
_cell_angle_gamma 90.00
_cell_formula_units_Z 4
_cell_length_a 12.700
_cell_length_b 20.7277(3)
_cell_length_c 18.7914(3)
_cell_measurement_temperature 173(2)
_cell_volume 4895.61(11)
_computing_structure_refinement 'SHELXL-97 (Sheldrick, 1997)'
_computing_structure_solution 'SHELXS-97 (Sheldrick, 1990)'
_diffrn_ambient_temperature 173(2)
_diffrn_measured_fraction_theta_full 0.935
_diffrn_measured_fraction_theta_max 0.935
_diffrn_radiation_monochromator graphite
_diffrn_radiation_source 'fine-focus sealed tube'
_diffrn_radiation_type MoK\a
_diffrn_radiation_wavelength 0.71073
_diffrn_reflns_av_R_equivalents 0.0347
_diffrn_reflns_av_sigmaI/netI 0.0474
_diffrn_reflns_limit_h_max 16
_diffrn_reflns_limit_h_min -16
_diffrn_reflns_limit_k_max 27
_diffrn_reflns_limit_k_min -23
_diffrn_reflns_limit_l_max 25
_diffrn_reflns_limit_l_min -16
_diffrn_reflns_number 31167
_diffrn_reflns_theta_full 28.43
_diffrn_reflns_theta_max 28.43
_diffrn_reflns_theta_min 1.47
_exptl_absorpt_coefficient_mu 1.944
_exptl_crystal_density_diffrn 1.231
_exptl_crystal_density_method 'not measured'
_exptl_crystal_F_000 1900
_refine_diff_density_max 1.102
_refine_diff_density_min -0.882
_refine_diff_density_rms 0.091
_refine_ls_extinction_coef 0.00032(7)
_refine_ls_extinction_expression Fc^*^=kFc[1+0.001xFc^2^\l^3^/sin(2\q)]^-1/4^
_refine_ls_extinction_method SHELXL
_refine_ls_goodness_of_fit_ref 1.017
_refine_ls_hydrogen_treatment mixed
_refine_ls_matrix_type full
_refine_ls_number_parameters 487
_refine_ls_number_reflns 11519
_refine_ls_number_restraints 0
_refine_ls_restrained_S_all 1.017
_refine_ls_R_factor_all 0.0547
_refine_ls_R_factor_gt 0.0318
_refine_ls_shift/su_max 0.005
_refine_ls_shift/su_mean 0.000
_refine_ls_structure_factor_coef Fsqd
_refine_ls_weighting_details 'calc w=1/[\s^2^(Fo^2^)+(0.0414P)^2^+1.6274P] where P=(Fo^2^+2Fc^2^)/3'
_refine_ls_weighting_scheme calc
_refine_ls_wR_factor_gt 0.0767
_refine_ls_wR_factor_ref 0.0852
_reflns_number_gt 8536
_reflns_number_total 11519
_reflns_threshold_expression >2sigma(I)
_cod_data_source_file ic9912023_7.cif
_cod_data_source_block just18
_cod_original_cell_volume 4895.48(11)
_cod_database_code 4319524

loop_
_symmetry_equiv_pos_as_xyz
'x, y, z'
'-x+1/2, y+1/2, -z+1/2'
'-x, -y, -z'
'x-1/2, -y-1/2, z-1/2'

loop_
_atom_site_label
_atom_site_type_symbol
_atom_site_fract_x
_atom_site_fract_y
_atom_site_fract_z
_atom_site_U_iso_or_equiv
_atom_site_adp_type
_atom_site_occupancy
_atom_site_symmetry_multiplicity
_atom_site_calc_flag
_atom_site_refinement_flags
_atom_site_disorder_assembly
_atom_site_disorder_group
Er1 Er 0.115650(12) 0.148702(7) 0.287177(7) 0.02755(6) Uani 1 1 d . . .
Si1 Si 0.35694(8) 0.09497(5) 0.39657(5) 0.0385(2) Uani 1 1 d . . .
Si2 Si 0.24132(8) 0.00324(5) 0.30809(5) 0.0387(2) Uani 1 1 d . . .
Si3 Si 0.11704(11) 0.29863(5) 0.38073(6) 0.0530(3) Uani 1 1 d . . .
Si4 Si -0.00593(9) 0.19958(6) 0.42852(5) 0.0451(3) Uani 1 1 d . . .
Si5 Si 0.26169(9) 0.21570(6) 0.15574(6) 0.0435(3) Uani 1 1 d . . .
Si6 Si 0.04013(8) 0.21815(5) 0.12202(5) 0.0399(2) Uani 1 1 d . . .
Cl1 Cl -0.05357(7) 0.07928(5) 0.25171(5) 0.0443(2) Uani 1 1 d . . .
N1 N 0.2465(2) 0.08404(13) 0.33212(14) 0.0329(6) Uani 1 1 d . . .
N2 N 0.0787(2) 0.21925(14) 0.36742(14) 0.0381(7) Uani 1 1 d . . .
N3 N 0.1446(2) 0.19745(14) 0.18767(14) 0.0334(6) Uani 1 1 d . . .
C1 C 0.4170(3) 0.0119(2) 0.4074(2) 0.0565(11) Uani 1 1 d . . .
H1A H 0.4924 0.0146 0.4169 0.085(12) Uiso 1 1 calc R . .
H1B H 0.3923 -0.0101 0.4462 0.085(12) Uiso 1 1 calc R . .
C2 C 0.3825(3) -0.0243(2) 0.3363(2) 0.0553(11) Uani 1 1 d . . .
H2A H 0.3856 -0.0697 0.3435 0.068(10) Uiso 1 1 calc R . .
H2B H 0.4263 -0.0130 0.3013 0.068(10) Uiso 1 1 calc R . .
C3 C 0.3246(3) 0.1252(2) 0.4844(2) 0.0543(11) Uani 1 1 d . . .
H3A H 0.2898 0.1657 0.4775 0.069(8) Uiso 1 1 calc R . .
H3B H 0.3884 0.1299 0.5172 0.069(8) Uiso 1 1 calc R . .
H3C H 0.2791 0.0952 0.5032 0.069(8) Uiso 1 1 calc R . .
C4 C 0.4572(4) 0.1515(3) 0.3675(2) 0.0656(14) Uani 1 1 d . . .
H4A H 0.5195 0.1513 0.4021 0.090(10) Uiso 1 1 calc R . .
H4B H 0.4284 0.1938 0.3634 0.090(10) Uiso 1 1 calc R . .
H4C H 0.4746 0.1380 0.3223 0.090(10) Uiso 1 1 calc R . .
C5 C 0.1530(4) -0.0438(2) 0.3603(3) 0.0717(14) Uani 1 1 d . . .
H5A H 0.1548 -0.0881 0.3476 0.092(10) Uiso 1 1 calc R . .
H5B H 0.0821 -0.0281 0.3497 0.092(10) Uiso 1 1 calc R . .
H5C H 0.1770 -0.0390 0.4103 0.092(10) Uiso 1 1 calc R . .
C6 C 0.1955(3) -0.0096(2) 0.2101(2) 0.0564(12) Uani 1 1 d . . .
H6A H 0.1890 -0.0546 0.2005 0.071(8) Uiso 1 1 calc R . .
H6B H 0.2459 0.0085 0.1830 0.071(8) Uiso 1 1 calc R . .
H6C H 0.1285 0.0106 0.1970 0.071(8) Uiso 1 1 calc R . .
C7 C 0.0439(6) 0.3252(2) 0.4569(2) 0.0887(19) Uani 1 1 d . . .
H7A H 0.0850 0.3558 0.4867 0.114(16) Uiso 1 1 calc R . .
H7B H -0.0225 0.3443 0.4385 0.114(16) Uiso 1 1 calc R . .
C8 C 0.0269(5) 0.2632(2) 0.5000(2) 0.0724(15) Uani 1 1 d . . .
H8A H -0.0300 0.2685 0.5272 0.079(11) Uiso 1 1 calc R . .
H8B H 0.0896 0.2522 0.5316 0.079(11) Uiso 1 1 calc R . .
C9 C 0.0803(5) 0.3516(2) 0.3010(2) 0.0650(13) Uani 1 1 d . . .
H9A H 0.1041 0.3944 0.3124 0.076(9) Uiso 1 1 calc R . .
H9B H 0.0052 0.3516 0.2880 0.076(9) Uiso 1 1 calc R . .
H9C H 0.1128 0.3360 0.2619 0.076(9) Uiso 1 1 calc R . .
C10 C 0.2626(5) 0.3081(3) 0.4080(3) 0.093(2) Uani 1 1 d . . .
H10A H 0.2793 0.3526 0.4141 0.101(11) Uiso 1 1 calc R . .
H10B H 0.2993 0.2906 0.3719 0.101(11) Uiso 1 1 calc R . .
H10C H 0.2835 0.2860 0.4521 0.101(11) Uiso 1 1 calc R . .
C11 C 0.0138(3) 0.1154(2) 0.4639(2) 0.0542(11) Uani 1 1 d . . .
H11A H -0.0347 0.1072 0.4969 0.070(8) Uiso 1 1 calc R . .
H11B H 0.0846 0.1106 0.4877 0.070(8) Uiso 1 1 calc R . .
H11C H 0.0015 0.0857 0.4251 0.070(8) Uiso 1 1 calc R . .
C12 C -0.1487(4) 0.2084(3) 0.3888(3) 0.0735(15) Uani 1 1 d . . .
H12A H -0.1927 0.1978 0.4239 0.093(10) Uiso 1 1 calc R . .
H12B H -0.1640 0.1802 0.3488 0.093(10) Uiso 1 1 calc R . .
H12C H -0.1619 0.2517 0.3734 0.093(10) Uiso 1 1 calc R . .
C13 C 0.2175(4) 0.2544(2) 0.0657(2) 0.0597(12) Uani 1 1 d . . .
H13A H 0.2630 0.2894 0.0583 0.086(12) Uiso 1 1 calc R . .
H13B H 0.2194 0.2240 0.0281 0.086(12) Uiso 1 1 calc R . .
C14 C 0.1018(4) 0.2789(2) 0.0663(2) 0.0620(13) Uani 1 1 d . . .
H14A H 0.0641 0.2806 0.0188 0.077(11) Uiso 1 1 calc R . .
H14B H 0.1018 0.3206 0.0872 0.077(11) Uiso 1 1 calc R . .
C15 C 0.3428(3) 0.1424(2) 0.1445(3) 0.0628(13) Uani 1 1 d . . .
H15A H 0.3610 0.1218 0.1897 0.067(8) Uiso 1 1 calc R . .
H15B H 0.4059 0.1545 0.1262 0.067(8) Uiso 1 1 calc R . .
H15C H 0.3028 0.1135 0.1119 0.067(8) Uiso 1 1 calc R . .
C16 C 0.3477(4) 0.2732(3) 0.2140(3) 0.0798(16) Uani 1 1 d . . .
H16A H 0.4080 0.2839 0.1918 0.112(12) Uiso 1 1 calc R . .
H16B H 0.3705 0.2537 0.2594 0.112(12) Uiso 1 1 calc R . .
H16C H 0.3085 0.3112 0.2206 0.112(12) Uiso 1 1 calc R . .
C17 C -0.0056(4) 0.1465(2) 0.0649(2) 0.0647(13) Uani 1 1 d . . .
H17A H -0.0560 0.1600 0.0254 0.106(11) Uiso 1 1 calc R . .
H17B H -0.0378 0.1160 0.0929 0.106(11) Uiso 1 1 calc R . .
H17C H 0.0536 0.1272 0.0476 0.106(11) Uiso 1 1 calc R . .
C18 C -0.0784(3) 0.2501(2) 0.1583(2) 0.0582(12) Uani 1 1 d . . .
H18A H -0.1362 0.2538 0.1205 0.076(9) Uiso 1 1 calc R . .
H18B H -0.0623 0.2913 0.1791 0.076(9) Uiso 1 1 calc R . .
H18C H -0.0971 0.2215 0.1940 0.076(9) Uiso 1 1 calc R . .
Li1 Li -0.1934(5) 0.0046(3) 0.2084(3) 0.0393(14) Uani 1 1 d . . .
O1 O -0.2216(2) -0.04363(13) 0.29187(14) 0.0495(7) Uani 1 1 d . . .
O2 O -0.1505(2) -0.05597(13) 0.13821(14) 0.0503(7) Uani 1 1 d . . .
O3 O -0.3183(2) 0.05122(15) 0.16763(16) 0.0573(7) Uani 1 1 d . . .
C19 C -0.1342(4) -0.0827(3) 0.3247(3) 0.0640(18) Uani 0.810(7) 1 d P . .
C19A C -0.2457(15) -0.1063(10) 0.2987(12) 0.046(6) Uani 0.190(7) 1 d P . .
C20 C -0.1652(5) -0.1509(3) 0.3376(3) 0.0821(16) Uani 1 1 d . . .
C21 C -0.2999(5) -0.0237(4) 0.3387(3) 0.072(2) Uani 0.810(7) 1 d P . .
C21A C -0.1947(17) -0.0055(11) 0.3684(10) 0.043(6) Uani 0.190(7) 1 d P . .
C22 C -0.2596(6) 0.0257(3) 0.3912(3) 0.0963(19) Uani 1 1 d . . .
C23 C -0.0907(5) -0.0316(3) 0.0833(3) 0.0543(17) Uani 0.768(8) 1 d P . .
C23A C -0.2239(15) -0.0581(16) 0.0555(14) 0.100(12) Uani 0.232(8) 1 d P . .
C24 C -0.1729(5) -0.0062(3) 0.0190(3) 0.0815(16) Uani 1 1 d . . .
C25 C -0.1842(5) -0.1216(3) 0.1281(3) 0.0533(16) Uani 0.768(8) 1 d P . .
C25A C -0.0622(15) -0.0913(13) 0.1467(13) 0.081(9) Uani 0.232(8) 1 d P . .
C26 C -0.0909(5) -0.1697(3) 0.1416(3) 0.0788(16) Uani 1 1 d . . .
C27 C -0.4211(4) 0.0195(4) 0.1579(4) 0.126(3) Uani 1 1 d . . .
H27A H -0.4139 -0.0185 0.1865 0.189 Uiso 1 1 calc R . .
H27B H -0.4689 0.0470 0.1779 0.189 Uiso 1 1 calc R . .
C28 C -0.4692(7) 0.0021(5) 0.0925(5) 0.188(5) Uani 1 1 d . . .
H28A H -0.5354 -0.0179 0.0966 0.282 Uiso 1 1 calc R . .
H28B H -0.4252 -0.0274 0.0716 0.282 Uiso 1 1 calc R . .
H28C H -0.4811 0.0392 0.0628 0.282 Uiso 1 1 calc R . .
C29 C -0.3190(4) 0.1176(3) 0.1521(3) 0.0790(16) Uani 1 1 d . . .
H29A H -0.3699 0.1254 0.1107 0.104(14) Uiso 1 1 calc R . .
H29B H -0.2512 0.1294 0.1405 0.104(14) Uiso 1 1 calc R . .
C30 C -0.3438(5) 0.1594(3) 0.2109(4) 0.0952(19) Uani 1 1 d . . .
H30A H -0.3428 0.2033 0.1963 0.143 Uiso 1 1 calc R . .
H30B H -0.2923 0.1530 0.2521 0.143 Uiso 1 1 calc R . .
H30C H -0.4124 0.1489 0.2221 0.143 Uiso 1 1 calc R . .

loop_
_atom_site_aniso_label
_atom_site_aniso_U_11
_atom_site_aniso_U_22
_atom_site_aniso_U_33
_atom_site_aniso_U_23
_atom_site_aniso_U_13
_atom_site_aniso_U_12
Er1 0.03527(9) 0.02489(8) 0.02250(8) -0.00132(6) 0.00420(5) -0.00148(7)
Si1 0.0404(6) 0.0454(6) 0.0282(5) -0.0006(4) -0.0002(4) -0.0044(5)
Si2 0.0429(6) 0.0320(5) 0.0397(5) -0.0045(4) 0.0013(4) 0.0046(4)
Si3 0.0921(9) 0.0300(6) 0.0356(6) -0.0052(4) 0.0048(6) -0.0060(6)
Si4 0.0630(7) 0.0441(6) 0.0309(5) -0.0038(4) 0.0158(5) 0.0060(5)
Si5 0.0439(6) 0.0492(7) 0.0381(6) 0.0119(5) 0.0082(5) -0.0029(5)
Si6 0.0460(6) 0.0432(6) 0.0299(5) 0.0054(4) 0.0035(4) 0.0122(5)
Cl1 0.0379(5) 0.0423(5) 0.0525(5) -0.0066(4) 0.0054(4) -0.0074(4)
N1 0.0385(16) 0.0324(16) 0.0262(14) -0.0001(11) -0.0009(12) -0.0023(13)
N2 0.0557(19) 0.0310(16) 0.0284(15) -0.0028(12) 0.0092(13) 0.0017(14)
N3 0.0396(16) 0.0361(16) 0.0242(14) 0.0029(12) 0.0033(12) 0.0020(13)
C1 0.056(3) 0.063(3) 0.044(2) 0.000(2) -0.0110(19) 0.011(2)
C2 0.057(3) 0.051(3) 0.055(3) -0.005(2) -0.004(2) 0.018(2)
C3 0.060(3) 0.069(3) 0.033(2) -0.0057(19) 0.0019(18) -0.012(2)
C4 0.059(3) 0.089(4) 0.047(2) 0.004(2) 0.001(2) -0.029(3)
C5 0.084(3) 0.042(3) 0.094(4) 0.001(2) 0.029(3) -0.010(2)
C6 0.057(3) 0.055(3) 0.052(2) -0.022(2) -0.010(2) 0.012(2)
C7 0.177(6) 0.044(3) 0.049(3) -0.013(2) 0.028(3) 0.009(3)
C8 0.123(5) 0.061(3) 0.037(2) -0.012(2) 0.026(3) 0.001(3)
C9 0.100(4) 0.038(2) 0.056(3) 0.005(2) 0.009(3) -0.006(2)
C10 0.120(5) 0.051(3) 0.094(4) 0.005(3) -0.036(3) -0.034(3)
C11 0.063(3) 0.052(3) 0.049(2) 0.008(2) 0.014(2) -0.007(2)
C12 0.068(3) 0.094(4) 0.062(3) -0.001(3) 0.022(2) 0.023(3)
C13 0.064(3) 0.072(3) 0.044(2) 0.022(2) 0.015(2) 0.004(2)
C14 0.077(3) 0.064(3) 0.046(2) 0.026(2) 0.010(2) 0.016(2)
C15 0.048(2) 0.075(3) 0.069(3) 0.015(2) 0.021(2) 0.007(2)
C16 0.078(3) 0.080(4) 0.079(4) 0.015(3) 0.003(3) -0.036(3)
C17 0.076(3) 0.072(3) 0.040(2) -0.011(2) -0.013(2) 0.004(3)
C18 0.052(3) 0.061(3) 0.062(3) 0.008(2) 0.011(2) 0.018(2)
Li1 0.039(3) 0.039(3) 0.039(3) -0.001(3) 0.005(3) 0.000(3)
O1 0.0503(16) 0.0510(18) 0.0486(16) 0.0113(13) 0.0119(13) 0.0002(13)
O2 0.0610(18) 0.0436(16) 0.0485(16) -0.0087(13) 0.0156(13) -0.0029(14)
O3 0.0438(16) 0.0573(19) 0.0685(19) 0.0058(15) -0.0001(14) 0.0089(14)
C19 0.054(3) 0.063(4) 0.073(4) 0.018(3) 0.001(3) -0.004(3)
C19A 0.036(11) 0.037(12) 0.067(14) 0.017(10) 0.008(9) -0.022(9)
C20 0.106(4) 0.054(3) 0.084(4) 0.017(3) 0.007(3) 0.003(3)
C21 0.053(4) 0.105(6) 0.060(4) 0.006(4) 0.021(3) -0.005(3)
C21A 0.054(13) 0.049(13) 0.027(10) 0.009(9) 0.006(9) -0.002(10)
C22 0.127(5) 0.083(4) 0.090(4) -0.012(3) 0.053(4) -0.010(4)
C23 0.068(4) 0.058(4) 0.040(3) -0.003(3) 0.019(3) -0.010(3)
C23A 0.035(11) 0.17(3) 0.092(18) -0.074(19) -0.007(11) -0.001(14)
C24 0.110(4) 0.087(4) 0.047(3) 0.004(3) 0.007(3) -0.016(4)
C25 0.060(4) 0.034(3) 0.064(4) -0.006(3) 0.003(3) 0.000(3)
C25A 0.032(10) 0.10(2) 0.107(19) -0.045(15) 0.003(10) 0.007(11)
C26 0.090(4) 0.058(3) 0.087(4) -0.002(3) 0.008(3) 0.032(3)
C27 0.043(3) 0.169(8) 0.154(7) 0.010(6) -0.028(4) -0.009(4)
C28 0.170(9) 0.163(9) 0.219(11) -0.056(8) -0.014(8) -0.093(7)
C29 0.082(4) 0.075(4) 0.082(4) 0.026(3) 0.016(3) 0.026(3)
C30 0.074(4) 0.086(4) 0.122(5) -0.023(4) 0.002(4) 0.005(3)

loop_
_atom_type_symbol
_atom_type_description
_atom_type_scat_dispersion_real
_atom_type_scat_dispersion_imag
_atom_type_scat_source
C C 0.0033 0.0016 'International Tables Vol C Tables 4.2.6.8 and 6.1.1.4'
H H 0.0000 0.0000 'International Tables Vol C Tables 4.2.6.8 and 6.1.1.4'
N N 0.0061 0.0033 'International Tables Vol C Tables 4.2.6.8 and 6.1.1.4'
Si Si 0.0817 0.0704 'International Tables Vol C Tables 4.2.6.8 and 6.1.1.4'
Er Er -0.2586 4.9576 'International Tables Vol C Tables 4.2.6.8 and 6.1.1.4'
Li Li -0.0003 0.0001 'International Tables Vol C Tables 4.2.6.8 and 6.1.1.4'
Cl Cl 0.1484 0.1585 'International Tables Vol C Tables 4.2.6.8 and 6.1.1.4'
O O 0.0106 0.0060 'International Tables Vol C Tables 4.2.6.8 and 6.1.1.4'

loop_
_geom_angle_atom_site_label_1
_geom_angle_atom_site_label_2
_geom_angle_atom_site_label_3
_geom_angle
_geom_angle_site_symmetry_1
_geom_angle_site_symmetry_3
_geom_angle_publ_flag
N2 Er1 N3 110.80(11) . . ?
N2 Er1 N1 111.37(10) . . ?
N3 Er1 N1 113.30(10) . . ?
N2 Er1 Cl1 107.16(8) . . ?
N3 Er1 Cl1 105.63(8) . . ?
N1 Er1 Cl1 108.20(8) . . ?
N1 Si1 C3 113.81(17) . . ?
N1 Si1 C4 113.29(17) . . ?
C3 Si1 C4 107.1(2) . . ?
N1 Si1 C1 103.35(16) . . ?
C3 Si1 C1 110.4(2) . . ?
C4 Si1 C1 108.8(2) . . ?
N1 Si1 Si2 36.14(10) . . ?
C3 Si1 Si2 126.17(14) . . ?
C4 Si1 Si2 125.01(15) . . ?
C1 Si1 Si2 67.21(13) . . ?
N1 Si2 C5 111.72(18) . . ?
N1 Si2 C6 112.91(17) . . ?
C5 Si2 C6 108.5(2) . . ?
N1 Si2 C2 102.77(17) . . ?
C5 Si2 C2 108.3(2) . . ?
C6 Si2 C2 112.51(19) . . ?
N1 Si2 Si1 36.09(9) . . ?
C5 Si2 Si1 110.21(17) . . ?
C6 Si2 Si1 138.14(16) . . ?
C2 Si2 Si1 69.03(14) . . ?
N2 Si3 C10 113.0(2) . . ?
N2 Si3 C9 114.42(18) . . ?
C10 Si3 C9 106.5(3) . . ?
N2 Si3 C7 103.2(2) . . ?
C10 Si3 C7 109.7(3) . . ?
C9 Si3 C7 110.0(2) . . ?
N2 Si3 Si4 35.82(10) . . ?
C10 Si3 Si4 124.58(17) . . ?
C9 Si3 Si4 127.06(18) . . ?
C7 Si3 Si4 67.41(17) . . ?
N2 Si4 C12 111.81(19) . . ?
N2 Si4 C11 113.02(17) . . ?
C12 Si4 C11 107.8(2) . . ?
N2 Si4 C8 102.29(19) . . ?
C12 Si4 C8 108.6(2) . . ?
C11 Si4 C8 113.2(2) . . ?
N2 Si4 Si3 35.65(10) . . ?
C12 Si4 Si3 110.71(18) . . ?
C11 Si4 Si3 138.08(14) . . ?
C8 Si4 Si3 68.89(15) . . ?
N3 Si5 C16 113.5(2) . . ?
N3 Si5 C15 112.26(18) . . ?
C16 Si5 C15 107.5(3) . . ?
N3 Si5 C13 104.19(17) . . ?
C16 Si5 C13 109.3(2) . . ?
C15 Si5 C13 110.1(2) . . ?
N3 Si5 Si6 36.09(9) . . ?
C16 Si5 Si6 127.5(2) . . ?
C15 Si5 Si6 122.94(16) . . ?
C13 Si5 Si6 68.16(14) . . ?
N3 Si6 C18 113.85(17) . . ?
N3 Si6 C17 110.76(18) . . ?
C18 Si6 C17 106.9(2) . . ?
N3 Si6 C14 103.04(17) . . ?
C18 Si6 C14 112.9(2) . . ?
C17 Si6 C14 109.3(2) . . ?
N3 Si6 Si5 35.92(9) . . ?
C18 Si6 Si5 139.84(16) . . ?
C17 Si6 Si5 109.56(16) . . ?
C14 Si6 Si5 69.65(14) . . ?
Li1 Cl1 Er1 170.97(15) . . ?
Si1 N1 Si2 107.77(15) . . ?
Si1 N1 Er1 132.71(15) . . ?
Si2 N1 Er1 119.27(14) . . ?
Si3 N2 Si4 108.53(16) . . ?
Si3 N2 Er1 130.61(16) . . ?
Si4 N2 Er1 120.81(15) . . ?
Si5 N3 Si6 107.99(15) . . ?
Si5 N3 Er1 130.82(15) . . ?
Si6 N3 Er1 120.98(15) . . ?
C2 C1 Si1 107.0(3) . . ?
C1 C2 Si2 103.7(3) . . ?
C8 C7 Si3 105.8(3) . . ?
C7 C8 Si4 104.0(3) . . ?
C14 C13 Si5 107.0(3) . . ?
C13 C14 Si6 104.8(3) . . ?
O3 Li1 O1 110.2(3) . . ?
O3 Li1 O2 110.4(3) . . ?
O1 Li1 O2 108.5(3) . . ?
O3 Li1 Cl1 109.8(3) . . ?
O1 Li1 Cl1 105.7(3) . . ?
O2 Li1 Cl1 112.2(3) . . ?
C19A O1 C19 65.6(9) . . ?
C19A O1 C21 91.8(10) . . ?
C19 O1 C21 116.4(4) . . ?
C19A O1 C21A 113.9(12) . . ?
C19 O1 C21A 81.0(8) . . ?
C21 O1 C21A 54.2(8) . . ?
C19A O1 Li1 130.3(10) . . ?
C19 O1 Li1 114.6(3) . . ?
C21 O1 Li1 123.8(4) . . ?
C21A O1 Li1 115.1(7) . . ?
C25A O2 C25 73.9(11) . . ?
C25A O2 C23 76.1(12) . . ?
C25 O2 C23 114.4(4) . . ?
C25A O2 C23A 116.1(12) . . ?
C25 O2 C23A 74.9(12) . . ?
C23 O2 C23A 68.5(9) . . ?
C25A O2 Li1 125.8(10) . . ?
C25 O2 Li1 126.4(3) . . ?
C23 O2 Li1 118.6(3) . . ?
C23A O2 Li1 117.8(9) . . ?
C29 O3 C27 116.1(4) . . ?
C29 O3 Li1 123.7(3) . . ?
C27 O3 Li1 119.9(4) . . ?
O1 C19 C20 113.4(5) . . ?
O1 C19 C19A 54.2(8) . . ?
C20 C19 C19A 59.4(8) . . ?
O1 C19 C21A 53.7(6) . . ?
C20 C19 C21A 124.3(7) . . ?
C19A C19 C21A 89.7(11) . . ?
O1 C19A C20 119.8(13) . . ?
O1 C19A C19 60.2(8) . . ?
C20 C19A C19 59.8(8) . . ?
O1 C19A C21 46.7(7) . . ?
C20 C19A C21 126.0(14) . . ?
C19 C19A C21 87.7(10) . . ?
C19 C20 C19A 60.8(7) . . ?
C21A C21 O1 68.5(9) . . ?
C21A C21 C22 48.0(9) . . ?
O1 C21 C22 113.4(5) . . ?
C21A C21 C19A 91.1(11) . . ?
O1 C21 C19A 41.5(5) . . ?
C22 C21 C19A 137.4(7) . . ?
C22 C21A C21 67.8(12) . . ?
C22 C21A O1 121.2(16) . . ?
C21 C21A O1 57.3(8) . . ?
C22 C21A C19 156.9(17) . . ?
C21 C21A C19 91.2(11) . . ?
O1 C21A C19 45.3(6) . . ?
C21A C22 C21 64.2(11) . . ?
O2 C23 C24 107.7(4) . . ?
O2 C23 C25A 48.6(7) . . ?
C24 C23 C25A 145.6(8) . . ?
O2 C23 C23A 62.1(10) . . ?
C24 C23 C23A 51.6(11) . . ?
C25A C23 C23A 94.5(13) . . ?
C24 C23A O2 100.9(12) . . ?
C24 C23A C23 56.7(9) . . ?
O2 C23A C23 49.5(6) . . ?
C24 C23A C25 138.3(13) . . ?
O2 C23A C25 46.3(8) . . ?
C23 C23A C25 82.0(10) . . ?
C23A C24 C23 71.7(9) . . ?
O2 C25 C26 112.6(5) . . ?
O2 C25 C25A 50.3(9) . . ?
C26 C25 C25A 62.5(9) . . ?
O2 C25 C23A 58.8(7) . . ?
C26 C25 C23A 132.9(8) . . ?
C25A C25 C23A 91.9(12) . . ?
O2 C25A C25 55.8(7) . . ?
O2 C25A C26 110.9(13) . . ?
C25 C25A C26 55.2(8) . . ?
O2 C25A C23 55.3(10) . . ?
C25 C25A C23 91.6(11) . . ?
C26 C25A C23 129.8(13) . . ?
C25 C26 C25A 62.3(7) . . ?
C28 C27 O3 121.4(7) . . ?
O3 C29 C30 114.5(5) . . ?

loop_
_geom_bond_atom_site_label_1
_geom_bond_atom_site_label_2
_geom_bond_distance
_geom_bond_site_symmetry_2
_geom_bond_publ_flag
Er1 N2 2.199(3) . ?
Er1 N3 2.202(3) . ?
Er1 N1 2.206(3) . ?
Er1 Cl1 2.5927(9) . ?
Si1 N1 1.732(3) . ?
Si1 C3 1.865(4) . ?
Si1 C4 1.868(4) . ?
Si1 C1 1.883(4) . ?
Si1 Si2 2.7992(14) . ?
Si2 N1 1.733(3) . ?
Si2 C5 1.868(5) . ?
Si2 C6 1.869(4) . ?
Si2 C2 1.884(4) . ?
Si3 N2 1.724(3) . ?
Si3 C10 1.856(6) . ?
Si3 C9 1.863(4) . ?
Si3 C7 1.896(5) . ?
Si3 Si4 2.8039(17) . ?
Si4 N2 1.730(3) . ?
Si4 C12 1.868(5) . ?
Si4 C11 1.871(4) . ?
Si4 C8 1.885(5) . ?
Si5 N3 1.724(3) . ?
Si5 C16 1.862(5) . ?
Si5 C15 1.865(4) . ?
Si5 C13 1.885(4) . ?
Si5 Si6 2.7946(15) . ?
Si6 N3 1.731(3) . ?
Si6 C18 1.861(4) . ?
Si6 C17 1.875(4) . ?
Si6 C14 1.878(4) . ?
Cl1 Li1 2.408(6) . ?
C1 C2 1.540(5) . ?
C7 C8 1.552(7) . ?
C13 C14 1.556(6) . ?
Li1 O3 1.921(7) . ?
Li1 O1 1.937(6) . ?
Li1 O2 1.954(6) . ?
O1 C19A 1.345(19) . ?
O1 C19 1.439(6) . ?
O1 C21 1.478(6) . ?
O1 C21A 1.63(2) . ?
O2 C25A 1.33(2) . ?
O2 C25 1.430(6) . ?
O2 C23 1.457(6) . ?
O2 C23A 1.69(2) . ?
O3 C29 1.407(6) . ?
O3 C27 1.450(6) . ?
C19 C20 1.496(7) . ?
C19 C19A 1.511(19) . ?
C19 C21A 2.00(2) . ?
C19A C20 1.49(2) . ?
C19A C21 2.03(2) . ?
C21 C21A 1.42(2) . ?
C21 C22 1.464(9) . ?
C21A C22 1.18(2) . ?
C23 C24 1.570(8) . ?
C23 C25A 1.72(3) . ?
C23 C23A 1.78(2) . ?
C23A C24 1.47(3) . ?
C23A C25 1.91(3) . ?
C25 C26 1.542(7) . ?
C25 C25A 1.66(2) . ?
C25A C26 1.66(3) . ?
C27 C28 1.341(9) . ?
C29 C30 1.473(7) . ?
